data_2108067
loop_
_publ_author_name
'Hathwar, Venkatesha R.'
'Stingaciu, Marian'
'Richter, Bo'
'Overgaard, Jacob'
'Iversen, Bo B.'

_publ_section_title
;
 Variable-temperature structural studies on valence tautomerism in cobalt
 bis(dioxolene) molecular complexes
;
_journal_coeditor_code PS5056
_journal_issue 2
_journal_name_full 'Acta Crystallographica Section B'
_journal_page_first 304
_journal_page_last 312
_journal_paper_doi 10.1107/S2052520616019235
_journal_volume 73
_journal_year 2017
_chemical_formula_sum 'C38 H46 Br4 Co N2 O4'
_chemical_formula_weight 973.34
_chemical_name_systematic
;
 ?
;
_space_group_crystal_system triclinic
_space_group_IT_number 2
_space_group_name_Hall '-P 1'
_space_group_name_H-M_alt 'P -1'
_symmetry_space_group_name_Hall '-P 1'
_symmetry_space_group_name_H-M 'P -1'
_atom_sites_solution_hydrogens geom
_audit_creation_method SHELXL-2014
_cell_angle_alpha 85.879(3)
_cell_angle_beta 89.310(4)
_cell_angle_gamma 65.160(3)
_cell_formula_units_Z 1
_cell_length_a 8.9545(6)
_cell_length_b 10.1012(6)
_cell_length_c 11.5659(8)
_cell_measurement_reflns_used 22010
_cell_measurement_temperature 100(2)
_cell_measurement_theta_max 20.6
_cell_measurement_theta_min 1.39
_cell_volume 946.72(11)
_computing_structure_refinement 'SHELXL-2014 (Sheldrick, 2014)'
_diffrn_ambient_temperature 100(2)
_diffrn_measured_fraction_theta_full 0.968
_diffrn_measured_fraction_theta_max 0.961
_diffrn_measurement_device_type 'Bruker Kappa APEX II CCD detector'
_diffrn_measurement_method '\f and \w scans'
_diffrn_radiation_monochromator mirror
_diffrn_radiation_type AgK\a
_diffrn_radiation_wavelength 0.56085
_diffrn_reflns_av_R_equivalents 0.0531
_diffrn_reflns_limit_h_max 10
_diffrn_reflns_limit_h_min -11
_diffrn_reflns_limit_k_max 12
_diffrn_reflns_limit_k_min -12
_diffrn_reflns_limit_l_max 14
_diffrn_reflns_limit_l_min -14
_diffrn_reflns_number 22010
_diffrn_reflns_theta_full 19.665
_diffrn_reflns_theta_max 20.613
_diffrn_reflns_theta_min 1.393
_exptl_absorpt_coefficient_mu 2.522
_exptl_absorpt_correction_T_max 0.719
_exptl_absorpt_correction_T_min 0.632
_exptl_absorpt_correction_type multi-scan
_exptl_absorpt_process_details 'Bruker AXS, 2008'
_exptl_crystal_colour green
_exptl_crystal_density_diffrn 1.707
_exptl_crystal_description block
_exptl_crystal_F_000 487
_exptl_crystal_size_max 0.200
_exptl_crystal_size_mid 0.170
_exptl_crystal_size_min 0.140
_refine_diff_density_max 1.938
_refine_diff_density_min -1.052
_refine_ls_extinction_method none
_refine_ls_goodness_of_fit_ref 1.097
_refine_ls_hydrogen_treatment constr
_refine_ls_matrix_type full
_refine_ls_number_parameters 229
_refine_ls_number_reflns 3770
_refine_ls_number_restraints 0
_refine_ls_restrained_S_all 1.097
_refine_ls_R_factor_all 0.0555
_refine_ls_R_factor_gt 0.0417
_refine_ls_shift/su_max 0.000
_refine_ls_shift/su_mean 0.000
_refine_ls_structure_factor_coef Fsqd
_refine_ls_weighting_details 'w=1/[\s^2^(Fo^2^)+(0.0793P)^2^+0.9045P] where P=(Fo^2^+2Fc^2^)/3'
_refine_ls_weighting_scheme calc
_refine_ls_wR_factor_gt 0.1105
_refine_ls_wR_factor_ref 0.1288
_reflns_number_gt 3122
_reflns_number_total 3770
_reflns_threshold_expression 'I > 2\s(I)'
_cod_data_source_file ps5056sup1.cif
_cod_data_source_block 1_100K
_cod_database_code 2108067
_shelx_space_group_comment
;
The symmetry employed for this shelxl refinement is uniquely defined
by the following loop, which should always be used as a source of
symmetry information in preference to the above space-group names.
They are only intended as comments.
;
_shelx_estimated_absorpt_t_min 0.632
_shelx_estimated_absorpt_t_max 0.719
_shelxl_version_number 201.4

loop_
_space_group_symop_operation_xyz
'x, y, z'
'-x, -y, -z'

loop_
_atom_site_type_symbol
_atom_site_label
_atom_site_fract_x
_atom_site_fract_y
_atom_site_fract_z
_atom_site_U_iso_or_equiv
_atom_site_adp_type
_atom_site_calc_flag
_atom_site_occupancy
C C1 0.4463(5) 0.6134(4) 0.2034(3) 0.0148(8) Uani d 1
C C2 0.3133(5) 0.5744(4) 0.1857(3) 0.0149(8) Uani d 1
C C3 0.1846(5) 0.6072(4) 0.2671(3) 0.0162(8) Uani d 1
C C4 0.1988(5) 0.6773(4) 0.3634(3) 0.0199(8) Uani d 1
H H4 0.1131 0.7030 0.4182 0.024 Uiso calc 1
C C5 0.3321(5) 0.7119(4) 0.3843(3) 0.0186(8) Uani d 1
C C6 0.4547(5) 0.6810(4) 0.3028(3) 0.0173(8) Uani d 1
H H6 0.5444 0.7058 0.3145 0.021 Uiso calc 1
C C7 0.0468(5) 0.5594(4) 0.2534(3) 0.0197(8) Uani d 1
C C8 -0.0360(5) 0.6064(5) 0.1330(4) 0.0239(9) Uani d 1
H H8A -0.1338 0.5861 0.1315 0.036 Uiso calc 1
H H8B 0.0413 0.5518 0.0747 0.036 Uiso calc 1
H H8C -0.0686 0.7114 0.1159 0.036 Uiso calc 1
C C9 0.1173(6) 0.3918(5) 0.2712(4) 0.0308(10) Uani d 1
H H9A 0.1669 0.3600 0.3491 0.046 Uiso calc 1
H H9B 0.2013 0.3482 0.2133 0.046 Uiso calc 1
H H9C 0.0286 0.3603 0.2626 0.046 Uiso calc 1
C C10 -0.0877(5) 0.6205(5) 0.3442(4) 0.0248(9) Uani d 1
H H10A -0.0388 0.5874 0.4222 0.037 Uiso calc 1
H H10B -0.1728 0.5853 0.3329 0.037 Uiso calc 1
H H10C -0.1372 0.7276 0.3353 0.037 Uiso calc 1
C C11 0.3395(5) 0.7845(5) 0.4954(3) 0.0218(9) Uani d 1
C C13 0.5158(8) 0.7511(10) 0.5291(6) 0.072(2) Uani d 1
H H13A 0.5605 0.8001 0.4716 0.108 Uiso calc 1
H H13B 0.5826 0.6452 0.5320 0.108 Uiso calc 1
H H13C 0.5181 0.7864 0.6055 0.108 Uiso calc 1
C C12 0.2694(9) 0.7263(7) 0.5969(4) 0.0527(17) Uani d 1
H H12A 0.2900 0.7623 0.6687 0.079 Uiso calc 1
H H12B 0.3224 0.6191 0.6026 0.079 Uiso calc 1
H H12C 0.1505 0.7600 0.5847 0.079 Uiso calc 1
C C14 0.2417(10) 0.9482(5) 0.4773(5) 0.059(2) Uani d 1
H H14A 0.2486 0.9939 0.5478 0.089 Uiso calc 1
H H14B 0.1263 0.9704 0.4603 0.089 Uiso calc 1
H H14C 0.2866 0.9866 0.4123 0.089 Uiso calc 1
C C15 0.5644(5) 0.2103(4) 0.0889(3) 0.0192(8) Uani d 1
H H15 0.4506 0.2413 0.0722 0.023 Uiso calc 1
C C16 0.6560(5) 0.0702(4) 0.1365(4) 0.0213(9) Uani d 1
C C17 0.8219(5) 0.0221(4) 0.1578(3) 0.0189(8) Uani d 1
H H17 0.8858 -0.0738 0.1914 0.023 Uiso calc 1
C C18 0.8920(5) 0.1167(4) 0.1291(3) 0.0177(8) Uani d 1
C C19 0.7960(5) 0.2586(4) 0.0854(3) 0.0173(8) Uani d 1
H H19 0.8451 0.3248 0.0691 0.021 Uiso calc 1
N N1 0.6344(4) 0.3031(3) 0.0659(3) 0.0159(7) Uani d 1
O O1 0.5607(3) 0.5803(3) 0.1234(2) 0.0164(6) Uani d 1
O O2 0.3204(3) 0.5060(3) 0.0905(2) 0.0160(6) Uani d 1
Co Co1 0.5000 0.5000 0.0000 0.01392(19) Uani d 1
Br Br1 1.12040(5) 0.05595(4) 0.15042(3) 0.02452(15) Uani d 1
Br Br2 0.55065(5) -0.05424(4) 0.17038(4) 0.03272(17) Uani d 1

loop_
_atom_site_aniso_label
_atom_site_aniso_U_11
_atom_site_aniso_U_22
_atom_site_aniso_U_33
_atom_site_aniso_U_12
_atom_site_aniso_U_13
_atom_site_aniso_U_23
C1 0.0096(18) 0.0136(17) 0.0184(17) -0.0025(14) -0.0025(14) 0.0013(14)
C2 0.0136(18) 0.0119(17) 0.0154(17) -0.0018(15) -0.0022(14) 0.0006(13)
C3 0.0110(18) 0.0155(17) 0.0196(18) -0.0039(15) -0.0040(14) 0.0041(14)
C4 0.016(2) 0.0212(19) 0.0193(18) -0.0052(16) 0.0019(15) -0.0015(15)
C5 0.0147(19) 0.0159(18) 0.0225(19) -0.0038(16) -0.0026(15) -0.0022(15)
C6 0.0150(19) 0.0191(18) 0.0192(18) -0.0087(16) -0.0029(15) 0.0002(14)
C7 0.015(2) 0.0219(19) 0.0232(19) -0.0086(16) -0.0007(16) 0.0011(15)
C8 0.017(2) 0.030(2) 0.027(2) -0.0119(18) 0.0010(17) -0.0081(17)
C9 0.022(2) 0.025(2) 0.048(3) -0.0120(19) 0.004(2) -0.0022(19)
C10 0.017(2) 0.033(2) 0.027(2) -0.0128(19) 0.0002(17) -0.0016(17)
C11 0.019(2) 0.027(2) 0.0215(19) -0.0110(18) -0.0016(16) -0.0062(16)
C13 0.032(3) 0.133(7) 0.056(4) -0.030(4) 0.005(3) -0.064(4)
C12 0.095(5) 0.064(4) 0.022(2) -0.056(4) 0.003(3) -0.007(2)
C14 0.100(5) 0.019(2) 0.038(3) -0.003(3) -0.021(3) -0.011(2)
C15 0.0124(19) 0.0201(19) 0.0232(19) -0.0052(16) 0.0000(15) 0.0001(15)
C16 0.019(2) 0.021(2) 0.029(2) -0.0129(17) 0.0024(17) -0.0037(16)
C17 0.017(2) 0.0192(18) 0.0223(19) -0.0090(16) -0.0015(16) -0.0002(15)
C18 0.0106(18) 0.0229(19) 0.0199(18) -0.0069(16) 0.0000(14) -0.0045(15)
C19 0.0138(19) 0.0211(19) 0.0171(18) -0.0078(16) -0.0006(15) 0.0017(14)
N1 0.0125(16) 0.0175(15) 0.0180(15) -0.0062(13) -0.0009(12) -0.0032(12)
O1 0.0136(14) 0.0185(13) 0.0180(13) -0.0074(11) -0.0016(10) -0.0019(10)
O2 0.0107(13) 0.0177(13) 0.0202(13) -0.0063(11) 0.0005(10) -0.0022(10)
Co1 0.0104(4) 0.0149(4) 0.0164(4) -0.0052(3) -0.0008(3) -0.0012(3)
Br1 0.0132(2) 0.0253(2) 0.0328(2) -0.00620(18) -0.00629(16) 0.00088(17)
Br2 0.0185(3) 0.0205(2) 0.0594(3) -0.01045(19) -0.0078(2) 0.01157(19)

loop_
_atom_type_symbol
_atom_type_description
_atom_type_scat_dispersion_real
_atom_type_scat_dispersion_imag
_atom_type_scat_source
C C 0.0015 0.0009 'International Tables Vol C Tables 4.2.6.8 and 6.1.1.4'
H H 0.0000 0.0000 'International Tables Vol C Tables 4.2.6.8 and 6.1.1.4'
N N 0.0030 0.0019 'International Tables Vol C Tables 4.2.6.8 and 6.1.1.4'
O O 0.0056 0.0036 'International Tables Vol C Tables 4.2.6.8 and 6.1.1.4'
Co Co 0.3050 0.6296 'International Tables Vol C Tables 4.2.6.8 and 6.1.1.4'
Br Br 0.1811 1.6452 'International Tables Vol C Tables 4.2.6.8 and 6.1.1.4'

loop_
_geom_angle_atom_site_label_1
_geom_angle_atom_site_label_2
_geom_angle_atom_site_label_3
_geom_angle_site_symmetry_1
_geom_angle_site_symmetry_3
_geom_angle
O1 C1 C6 . . 122.4(4)
O1 C1 C2 . . 117.2(3)
C6 C1 C2 . . 120.4(3)
O2 C2 C3 . . 123.9(4)
O2 C2 C1 . . 115.5(3)
C3 C2 C1 . . 120.6(3)
C4 C3 C2 . . 116.0(4)
C4 C3 C7 . . 122.3(3)
C2 C3 C7 . . 121.5(3)
C3 C4 C5 . . 124.1(4)
C6 C5 C4 . . 118.8(4)
C6 C5 C11 . . 121.0(4)
C4 C5 C11 . . 120.2(3)
C5 C6 C1 . . 120.0(4)
C3 C7 C8 . . 112.2(3)
C3 C7 C9 . . 109.2(3)
C8 C7 C9 . . 108.3(4)
C3 C7 C10 . . 112.4(3)
C8 C7 C10 . . 107.8(3)
C9 C7 C10 . . 106.7(3)
C14 C11 C12 . . 109.0(5)
C14 C11 C13 . . 109.3(5)
C12 C11 C13 . . 106.7(5)
C14 C11 C5 . . 109.9(3)
C12 C11 C5 . . 110.6(4)
C13 C11 C5 . . 111.3(4)
N1 C15 C16 . . 120.7(4)
C17 C16 C15 . . 120.4(4)
C17 C16 Br2 . . 120.6(3)
C15 C16 Br2 . . 119.0(3)
C18 C17 C16 . . 117.8(4)
C17 C18 C19 . . 120.5(4)
C17 C18 Br1 . . 120.2(3)
C19 C18 Br1 . . 119.3(3)
N1 C19 C18 . . 120.4(4)
C19 N1 C15 . . 120.0(3)
C19 N1 Co1 . . 120.7(3)
C15 N1 Co1 . . 119.2(3)
C1 O1 Co1 . . 109.6(2)
C2 O2 Co1 . . 110.1(2)
O1 Co1 O1 2_665 . 180.0
O1 Co1 O2 2_665 2_665 87.09(11)
O1 Co1 O2 . 2_665 92.91(11)
O1 Co1 O2 2_665 . 92.91(11)
O1 Co1 O2 . . 87.09(11)
O2 Co1 O2 2_665 . 180.0
O1 Co1 N1 2_665 . 89.22(12)
O1 Co1 N1 . . 90.78(12)
O2 Co1 N1 2_665 . 89.54(12)
O2 Co1 N1 . . 90.46(12)
O1 Co1 N1 2_665 2_665 90.78(12)
O1 Co1 N1 . 2_665 89.22(12)
O2 Co1 N1 2_665 2_665 90.46(12)
O2 Co1 N1 . 2_665 89.54(12)
N1 Co1 N1 . 2_665 180.0

loop_
_geom_bond_atom_site_label_1
_geom_bond_atom_site_label_2
_geom_bond_site_symmetry_2
_geom_bond_distance
C1 O1 . 1.323(4)
C1 C6 . 1.398(5)
C1 C2 . 1.423(6)
C2 O2 . 1.328(4)
C2 C3 . 1.423(5)
C3 C4 . 1.397(6)
C3 C7 . 1.515(6)
C4 C5 . 1.406(6)
C5 C6 . 1.386(5)
C5 C11 . 1.539(5)
C7 C8 . 1.532(6)
C7 C9 . 1.538(6)
C7 C10 . 1.541(5)
C11 C14 . 1.512(6)
C11 C12 . 1.520(7)
C11 C13 . 1.519(7)
C15 N1 . 1.340(5)
C15 C16 . 1.379(6)
C16 C17 . 1.374(6)
C16 Br2 . 1.882(4)
C17 C18 . 1.368(6)
C18 C19 . 1.386(5)
C18 Br1 . 1.886(4)
C19 N1 . 1.339(5)
N1 Co1 . 1.943(3)
O1 Co1 . 1.883(3)
O2 Co1 . 1.890(3)
Co1 O1 2_665 1.883(3)
Co1 O2 2_665 1.890(3)
Co1 N1 2_665 1.943(3)

loop_
_geom_torsion_atom_site_label_1
_geom_torsion_atom_site_label_2
_geom_torsion_atom_site_label_3
_geom_torsion_atom_site_label_4
_geom_torsion_site_symmetry_4
_geom_torsion
O1 C1 C2 O2 . 1.1(5)
C6 C1 C2 O2 . -177.7(3)
O1 C1 C2 C3 . -179.5(3)
C6 C1 C2 C3 . 1.8(5)
O2 C2 C3 C4 . 178.8(3)
C1 C2 C3 C4 . -0.6(5)
O2 C2 C3 C7 . 2.8(5)
C1 C2 C3 C7 . -176.6(3)
C2 C3 C4 C5 . -1.7(6)
C7 C3 C4 C5 . 174.3(4)
C3 C4 C5 C6 . 2.8(6)
C3 C4 C5 C11 . -177.8(4)
C4 C5 C6 C1 . -1.5(6)
C11 C5 C6 C1 . 179.2(3)
O1 C1 C6 C5 . -179.4(3)
C2 C1 C6 C5 . -0.7(5)
C4 C3 C7 C8 . 131.9(4)
C2 C3 C7 C8 . -52.3(5)
C4 C3 C7 C9 . -108.0(4)
C2 C3 C7 C9 . 67.7(4)
C4 C3 C7 C10 . 10.2(5)
C2 C3 C7 C10 . -174.1(3)
C6 C5 C11 C14 . 94.7(5)
C4 C5 C11 C14 . -84.7(5)
C6 C5 C11 C12 . -144.9(5)
C4 C5 C11 C12 . 35.8(6)
C6 C5 C11 C13 . -26.5(6)
C4 C5 C11 C13 . 154.2(5)
N1 C15 C16 C17 . -2.0(6)
N1 C15 C16 Br2 . 178.6(3)
C15 C16 C17 C18 . -0.7(6)
Br2 C16 C17 C18 . 178.7(3)
C16 C17 C18 C19 . 3.1(6)
C16 C17 C18 Br1 . -177.6(3)
C17 C18 C19 N1 . -2.9(6)
Br1 C18 C19 N1 . 177.8(3)
C18 C19 N1 C15 . 0.1(5)
C18 C19 N1 Co1 . -178.1(3)
C16 C15 N1 C19 . 2.3(5)
C16 C15 N1 Co1 . -179.5(3)
C6 C1 O1 Co1 . -177.0(3)
C2 C1 O1 Co1 . 4.2(4)
C3 C2 O2 Co1 . 174.8(3)
C1 C2 O2 Co1 . -5.8(4)
C1 O1 Co1 O2 2_665 174.1(2)
C1 O1 Co1 O2 . -5.9(2)
C1 O1 Co1 N1 . -96.3(2)
C1 O1 Co1 N1 2_665 83.7(2)
C2 O2 Co1 O1 2_665 -173.5(2)
C2 O2 Co1 O1 . 6.5(2)
C2 O2 Co1 N1 . 97.3(2)
C2 O2 Co1 N1 2_665 -82.7(2)

_cod_database_fobs_code 2108067
